data_4330936
loop_
_publ_author_name
'Tianning Diao'
'Paul White'
'Ilia Guzei'
'Shannon S. Stahl'

_publ_contact_author_address
;
Department of Chemistry
University of Wisconsin-Madison
1101 University Ave
Madison, WI  53706
USA
;
_publ_contact_author_email iguzei@chem.wisc.edu
_publ_contact_author_fax 608-262-0381
_publ_contact_author_name
;
Guzei, Ilia A. 
;
_publ_contact_author_phone 608-263-4694
_publ_section_title
;
 Characterization of DMSO Coordination to Palladium(II) in Solution and
 Insights into the Aerobic Oxidation Catalyst, Pd(DMSO)2(TFA)2
;
_journal_name_full 'Inorganic Chemistry'
_journal_page_first 11898
_journal_page_last 11909
_journal_paper_doi 10.1021/ic301799p
_journal_volume 51
_journal_year 2012
_chemical_formula_moiety 'C8 H12 F6 O6 Pd S2'
_chemical_formula_sum 'C8 H12 F6 O6 Pd S2'
_chemical_formula_weight 488.70
_space_group_IT_number 14
_symmetry_cell_setting monoclinic
_symmetry_Int_Tables_number 14
_symmetry_space_group_name_Hall '-P 2yn'
_symmetry_space_group_name_H-M 'P 1 21/n 1'
_atom_sites_solution_hydrogens geom
_atom_sites_solution_primary direct
_atom_sites_solution_secondary difmap
_cell_angle_alpha 90.00
_cell_angle_beta 99.822(5)
_cell_angle_gamma 90.00
_cell_formula_units_Z 4
_cell_length_a 12.4209(7)
_cell_length_b 7.6174(6)
_cell_length_c 17.6595(12)
_cell_measurement_reflns_used 9217
_cell_measurement_temperature 100(2)
_cell_measurement_theta_max 70.9180
_cell_measurement_theta_min 4.7588
_cell_volume 1646.4(2)
_computing_cell_refinement 'SAINT Ver. 7.24A (Bruker-AXS, 2007)'
_computing_data_collection 'APEX2 Ver. 2.1-4 (Bruker-AXS, 2007)'
_computing_data_reduction 'SAINT Ver. 7.24A'
_computing_molecular_graphics SHELXTL
_computing_publication_material SHELXTL
_computing_structure_refinement SHELXTL
_computing_structure_solution 'SHELXTL (Sheldrick, 2008)'
_diffrn_ambient_temperature 100(2)
_diffrn_measured_fraction_theta_full 0.998
_diffrn_measured_fraction_theta_max 0.979
_diffrn_measurement_device_type 'Bruker SMART APEX2 area detector'
_diffrn_measurement_method '0.50\% \w and 0.5 \% \f scans'
_diffrn_radiation_monochromator graphite
_diffrn_radiation_source 'fine-focus sealed tube'
_diffrn_radiation_type 'Cu K\a'
_diffrn_radiation_wavelength 1.54178
_diffrn_reflns_av_R_equivalents 0.0200
_diffrn_reflns_av_sigmaI/netI 0.0102
_diffrn_reflns_limit_h_max 15
_diffrn_reflns_limit_h_min -15
_diffrn_reflns_limit_k_max 9
_diffrn_reflns_limit_k_min -9
_diffrn_reflns_limit_l_max 21
_diffrn_reflns_limit_l_min -21
_diffrn_reflns_number 23704
_diffrn_reflns_theta_full 67.00
_diffrn_reflns_theta_max 71.75
_diffrn_reflns_theta_min 4.05
_exptl_absorpt_coefficient_mu 12.313
_exptl_absorpt_correction_T_max 0.2794
_exptl_absorpt_correction_T_min 0.0892
_exptl_absorpt_correction_type analytical
_exptl_absorpt_process_details
;
SADABS  (Bruker-AXS, 2007)
;
_exptl_crystal_colour orange
_exptl_crystal_density_diffrn 1.972
_exptl_crystal_description block
_exptl_crystal_F_000 960
_exptl_crystal_size_max 0.38
_exptl_crystal_size_mid 0.25
_exptl_crystal_size_min 0.14
_refine_diff_density_max 0.902
_refine_diff_density_min -0.612
_refine_diff_density_rms 0.078
_refine_ls_extinction_method none
_refine_ls_goodness_of_fit_ref 1.015
_refine_ls_hydrogen_treatment constr
_refine_ls_matrix_type full
_refine_ls_number_parameters 212
_refine_ls_number_reflns 3154
_refine_ls_number_restraints 0
_refine_ls_restrained_S_all 1.015
_refine_ls_R_factor_all 0.0219
_refine_ls_R_factor_gt 0.0218
_refine_ls_shift/su_max 0.002
_refine_ls_shift/su_mean 0.000
_refine_ls_structure_factor_coef Fsqd
_refine_ls_weighting_details 'calc w=1/[\s^2^(Fo^2^)+(0.0391P)^2^+2.2555P] where P=(Fo^2^+2Fc^2^)/3'
_refine_ls_weighting_scheme calc
_refine_ls_wR_factor_gt 0.0599
_refine_ls_wR_factor_ref 0.0600
_reflns_number_gt 3133
_reflns_number_total 3154
_reflns_threshold_expression I>2\s(I)
_cod_data_source_file ic301799p_si_002_1.cif
_cod_data_source_block stahl137
_cod_original_cell_volume 1646.36(19)
_cod_original_sg_symbol_Hall '-P 2yn      '
_cod_original_sg_symbol_H-M 'P 1 21/n 1 '
_cod_database_code 4330936

loop_
_symmetry_equiv_pos_as_xyz
'x, y, z'
'-x+1/2, y+1/2, -z+1/2'
'-x, -y, -z'
'x-1/2, -y-1/2, z-1/2'

loop_
_atom_site_label
_atom_site_type_symbol
_atom_site_fract_x
_atom_site_fract_y
_atom_site_fract_z
_atom_site_U_iso_or_equiv
_atom_site_adp_type
_atom_site_occupancy
_atom_site_symmetry_multiplicity
_atom_site_calc_flag
_atom_site_refinement_flags
Pd1 Pd 0.870566(12) 0.40946(2) 0.173290(8) 0.01367(7) Uani 1 1 d .
S1 S 0.84675(4) 0.17754(7) 0.24276(3) 0.01612(12) Uani 1 1 d .
S2 S 0.88416(5) 0.61392(7) 0.02762(3) 0.01803(12) Uani 1 1 d .
F1 F 1.22239(13) 0.4885(2) 0.32782(9) 0.0381(4) Uani 1 1 d .
F2 F 1.15665(13) 0.7378(2) 0.28564(10) 0.0377(4) Uani 1 1 d .
F3 F 1.27411(13) 0.6065(2) 0.22957(11) 0.0377(4) Uani 1 1 d .
F4 F 0.59684(14) 0.0608(2) -0.02903(10) 0.0366(4) Uani 1 1 d .
F5 F 0.6323(2) 0.3220(3) -0.06116(12) 0.0668(7) Uani 1 1 d .
F6 F 0.53373(14) 0.2764(3) 0.02537(14) 0.0629(7) Uani 1 1 d .
O1 O 1.01068(13) 0.4703(2) 0.24407(9) 0.0194(3) Uani 1 1 d .
O2 O 1.10455(15) 0.4486(3) 0.14596(10) 0.0279(4) Uani 1 1 d .
O3 O 0.73016(13) 0.3653(2) 0.09977(9) 0.0184(3) Uani 1 1 d .
O4 O 0.79137(15) 0.1083(2) 0.06035(10) 0.0253(4) Uani 1 1 d .
O5 O 0.73704(14) 0.1014(2) 0.22750(10) 0.0229(4) Uani 1 1 d .
O6 O 0.88254(13) 0.6396(2) 0.11454(9) 0.0185(3) Uani 1 1 d .
C1 C 1.09391(18) 0.4888(3) 0.21086(13) 0.0186(4) Uani 1 1 d .
C2 C 1.1884(2) 0.5805(3) 0.26447(16) 0.0252(5) Uani 1 1 d .
C3 C 0.72544(19) 0.2254(3) 0.05960(13) 0.0192(5) Uani 1 1 d .
C4 C 0.6195(2) 0.2199(4) -0.00121(17) 0.0314(6) Uani 1 1 d .
C5 C 0.8788(2) 0.2401(3) 0.34080(13) 0.0228(5) Uani 1 1 d .
H5A H 0.8256 0.3271 0.3521 0.034 Uiso 1 1 calc R
H5B H 0.9523 0.2911 0.3510 0.034 Uiso 1 1 calc R
H5C H 0.8762 0.1367 0.3734 0.034 Uiso 1 1 calc R
C6 C 0.9439(2) 0.0098(3) 0.23608(16) 0.0285(5) Uani 1 1 d .
H6A H 0.9357 -0.0841 0.2726 0.043 Uiso 1 1 calc R
H6B H 1.0178 0.0588 0.2482 0.043 Uiso 1 1 calc R
H6C H 0.9319 -0.0379 0.1838 0.043 Uiso 1 1 calc R
C7 C 0.7581(2) 0.7043(3) -0.01996(14) 0.0251(5) Uani 1 1 d .
H7A H 0.6972 0.6358 -0.0067 0.038 Uiso 1 1 calc R
H7B H 0.7559 0.7003 -0.0757 0.038 Uiso 1 1 calc R
H7C H 0.7520 0.8264 -0.0037 0.038 Uiso 1 1 calc R
C8 C 0.9738(2) 0.7848(3) 0.00922(16) 0.0298(6) Uani 1 1 d .
H8A H 0.9462 0.8977 0.0244 0.045 Uiso 1 1 calc R
H8B H 0.9777 0.7872 -0.0457 0.045 Uiso 1 1 calc R
H8C H 1.0468 0.7636 0.0388 0.045 Uiso 1 1 calc R

loop_
_atom_site_aniso_label
_atom_site_aniso_U_11
_atom_site_aniso_U_22
_atom_site_aniso_U_33
_atom_site_aniso_U_23
_atom_site_aniso_U_13
_atom_site_aniso_U_12
Pd1 0.01569(10) 0.01391(10) 0.01157(10) 0.00000(5) 0.00281(6) -0.00122(5)
S1 0.0167(2) 0.0172(3) 0.0144(2) 0.00290(19) 0.00257(19) -0.0013(2)
S2 0.0258(3) 0.0134(2) 0.0164(3) 0.00039(19) 0.0079(2) -0.0010(2)
F1 0.0376(9) 0.0421(10) 0.0291(8) 0.0019(7) -0.0100(7) -0.0050(7)
F2 0.0321(8) 0.0269(8) 0.0517(10) -0.0171(7) 0.0001(7) -0.0030(7)
F3 0.0222(8) 0.0436(10) 0.0489(10) -0.0057(8) 0.0104(7) -0.0090(7)
F4 0.0327(8) 0.0300(8) 0.0423(10) -0.0117(7) -0.0074(7) -0.0053(7)
F5 0.0814(15) 0.0573(13) 0.0458(11) 0.0244(10) -0.0339(11) -0.0293(12)
F6 0.0247(9) 0.0626(13) 0.0930(17) -0.0443(12) -0.0134(9) 0.0118(9)
O1 0.0187(8) 0.0252(9) 0.0142(7) -0.0020(6) 0.0027(6) -0.0046(7)
O2 0.0261(9) 0.0374(10) 0.0214(9) -0.0070(8) 0.0070(7) -0.0005(8)
O3 0.0186(8) 0.0164(7) 0.0189(8) -0.0004(6) -0.0005(6) 0.0002(6)
O4 0.0259(9) 0.0234(9) 0.0252(9) -0.0051(7) 0.0007(7) 0.0040(7)
O5 0.0209(8) 0.0275(9) 0.0199(8) 0.0042(7) 0.0020(7) -0.0084(7)
O6 0.0274(8) 0.0140(7) 0.0149(8) -0.0008(6) 0.0059(6) -0.0020(7)
C1 0.0197(10) 0.0166(11) 0.0192(11) 0.0008(9) 0.0020(9) 0.0002(9)
C2 0.0230(12) 0.0255(13) 0.0270(13) -0.0020(10) 0.0040(10) -0.0025(9)
C3 0.0219(11) 0.0179(11) 0.0172(10) 0.0026(9) 0.0017(9) -0.0034(9)
C4 0.0305(13) 0.0229(13) 0.0364(15) -0.0016(11) -0.0072(11) -0.0012(11)
C5 0.0279(12) 0.0271(12) 0.0124(10) 0.0034(9) 0.0008(9) -0.0034(10)
C6 0.0294(13) 0.0224(12) 0.0348(14) 0.0042(11) 0.0082(11) 0.0070(10)
C7 0.0338(13) 0.0238(12) 0.0173(11) 0.0013(9) 0.0029(10) 0.0053(10)
C8 0.0427(15) 0.0208(12) 0.0307(13) -0.0021(10) 0.0198(12) -0.0094(11)

loop_
_atom_type_symbol
_atom_type_description
_atom_type_scat_dispersion_real
_atom_type_scat_dispersion_imag
_atom_type_scat_source
C C 0.0181 0.0091 'International Tables Vol C Tables 4.2.6.8 and 6.1.1.4'
H H 0.0000 0.0000 'International Tables Vol C Tables 4.2.6.8 and 6.1.1.4'
O O 0.0492 0.0322 'International Tables Vol C Tables 4.2.6.8 and 6.1.1.4'
F F 0.0727 0.0534 'International Tables Vol C Tables 4.2.6.8 and 6.1.1.4'
S S 0.3331 0.5567 'International Tables Vol C Tables 4.2.6.8 and 6.1.1.4'
Pd Pd 0.1215 3.9337 'International Tables Vol C Tables 4.2.6.8 and 6.1.1.4'

loop_
_geom_angle_atom_site_label_1
_geom_angle_atom_site_label_2
_geom_angle_atom_site_label_3
_geom_angle
_geom_angle_publ_flag
O1 Pd1 O3 176.15(6) yes
O1 Pd1 O6 89.30(7) yes
O3 Pd1 O6 86.93(7) yes
O1 Pd1 S1 91.30(5) yes
O3 Pd1 S1 92.36(5) yes
O6 Pd1 S1 174.19(5) yes
O5 S1 C5 109.46(11) ?
O5 S1 C6 108.94(12) ?
C5 S1 C6 102.49(13) ?
O5 S1 Pd1 115.18(7) ?
C5 S1 Pd1 107.42(8) ?
C6 S1 Pd1 112.55(9) ?
O6 S2 C8 101.70(11) ?
O6 S2 C7 105.01(11) ?
C8 S2 C7 99.08(13) ?
C1 O1 Pd1 114.86(14) ?
C3 O3 Pd1 116.74(14) ?
S2 O6 Pd1 113.96(9) ?
O2 C1 O1 129.1(2) ?
O2 C1 C2 119.9(2) ?
O1 C1 C2 111.0(2) ?
F3 C2 F1 107.7(2) ?
F3 C2 F2 107.1(2) ?
F1 C2 F2 107.8(2) ?
F3 C2 C1 111.6(2) ?
F1 C2 C1 112.2(2) ?
F2 C2 C1 110.4(2) ?
O4 C3 O3 130.0(2) ?
O4 C3 C4 118.7(2) ?
O3 C3 C4 111.1(2) ?
F4 C4 F6 107.5(2) ?
F4 C4 F5 106.5(2) ?
F6 C4 F5 107.7(3) ?
F4 C4 C3 112.6(2) ?
F6 C4 C3 112.9(2) ?
F5 C4 C3 109.3(2) ?
S1 C5 H5A 109.5 ?
S1 C5 H5B 109.5 ?
H5A C5 H5B 109.5 ?
S1 C5 H5C 109.5 ?
H5A C5 H5C 109.5 ?
H5B C5 H5C 109.5 ?
S1 C6 H6A 109.5 ?
S1 C6 H6B 109.5 ?
H6A C6 H6B 109.5 ?
S1 C6 H6C 109.5 ?
H6A C6 H6C 109.5 ?
H6B C6 H6C 109.5 ?
S2 C7 H7A 109.5 ?
S2 C7 H7B 109.5 ?
H7A C7 H7B 109.5 ?
S2 C7 H7C 109.5 ?
H7A C7 H7C 109.5 ?
H7B C7 H7C 109.5 ?
S2 C8 H8A 109.5 ?
S2 C8 H8B 109.5 ?
H8A C8 H8B 109.5 ?
S2 C8 H8C 109.5 ?
H8A C8 H8C 109.5 ?
H8B C8 H8C 109.5 ?

loop_
_geom_bond_atom_site_label_1
_geom_bond_atom_site_label_2
_geom_bond_distance
_geom_bond_publ_flag
Pd1 O1 2.0158(15) yes
Pd1 O3 2.0170(16) yes
Pd1 O6 2.0554(16) yes
Pd1 S1 2.1994(5) yes
S1 O5 1.4633(17) ?
S1 C5 1.774(2) ?
S1 C6 1.776(3) ?
S2 O6 1.5509(16) ?
S2 C8 1.778(2) ?
S2 C7 1.784(3) ?
F1 C2 1.327(3) ?
F2 C2 1.335(3) ?
F3 C2 1.333(3) ?
F4 C4 1.319(3) ?
F5 C4 1.345(4) ?
F6 C4 1.309(4) ?
O1 C1 1.281(3) ?
O2 C1 1.215(3) ?
O3 C3 1.276(3) ?
O4 C3 1.210(3) ?
C1 C2 1.543(3) ?
C3 C4 1.550(3) ?
C5 H5A 0.9800 ?
C5 H5B 0.9800 ?
C5 H5C 0.9800 ?
C6 H6A 0.9800 ?
C6 H6B 0.9800 ?
C6 H6C 0.9800 ?
C7 H7A 0.9800 ?
C7 H7B 0.9800 ?
C7 H7C 0.9800 ?
C8 H8A 0.9800 ?
C8 H8B 0.9800 ?
C8 H8C 0.9800 ?

loop_
_geom_torsion_atom_site_label_1
_geom_torsion_atom_site_label_2
_geom_torsion_atom_site_label_3
_geom_torsion_atom_site_label_4
_geom_torsion
O1 Pd1 S1 O5 165.03(10)
O3 Pd1 S1 O5 -13.80(10)
O6 Pd1 S1 O5 69.1(5)
O1 Pd1 S1 C5 42.80(10)
O3 Pd1 S1 C5 -136.03(10)
O6 Pd1 S1 C5 -53.1(5)
O1 Pd1 S1 C6 -69.27(11)
O3 Pd1 S1 C6 111.90(11)
O6 Pd1 S1 C6 -165.2(5)
O6 Pd1 O1 C1 -60.00(16)
S1 Pd1 O1 C1 125.78(16)
O6 Pd1 O3 C3 120.77(16)
S1 Pd1 O3 C3 -65.00(16)
C8 S2 O6 Pd1 -145.31(12)
C7 S2 O6 Pd1 111.85(12)
O1 Pd1 O6 S2 122.58(10)
O3 Pd1 O6 S2 -58.21(10)
S1 Pd1 O6 S2 -141.4(4)
Pd1 O1 C1 O2 -12.9(3)
Pd1 O1 C1 C2 165.32(15)
O2 C1 C2 F3 0.7(3)
O1 C1 C2 F3 -177.7(2)
O2 C1 C2 F1 -120.2(3)
O1 C1 C2 F1 61.4(3)
O2 C1 C2 F2 119.6(3)
O1 C1 C2 F2 -58.8(3)
Pd1 O3 C3 O4 3.2(3)
Pd1 O3 C3 C4 -172.84(16)
O4 C3 C4 F4 20.8(3)
O3 C3 C4 F4 -162.6(2)
O4 C3 C4 F6 142.8(3)
O3 C3 C4 F6 -40.6(3)
O4 C3 C4 F5 -97.4(3)
O3 C3 C4 F5 79.2(3)
